data_7712342
loop_
_publ_author_name
'Cai, Jiamin'
'Zhang, Jie'
'Zhou, Xigeng'

_publ_section_title
;
 Selective Si&#x2212;C(sp3) Bond Cleavage of Silyl&#x2212;Bridged Amido
 Alkyl Ligand in an Yttrium Complex
;
_journal_name_full 'Dalton Transactions'
_journal_paper_doi 10.1039/D3DT00149K
_journal_year 2023
_chemical_formula_moiety 'C32 H53 B N7 O2 Si3 Y, C7 H8'
_chemical_formula_sum 'C39 H61 B N7 O2 Si3 Y'
_chemical_formula_weight 843.93
_space_group_crystal_system monoclinic
_space_group_IT_number 14
_space_group_name_Hall '-P 2ybc'
_space_group_name_H-M_alt 'P 1 21/c 1'
_atom_sites_solution_hydrogens mixed
_atom_sites_solution_primary dual
_audit_creation_date 2022-02-16
_audit_creation_method
;
Olex2 1.3
(compiled 2020.11.12 svn.r5f609507 for OlexSys, GUI svn.r6408)
;
_audit_update_record
;
2022-09-26 deposited with the CCDC.	2023-02-20 downloaded from the CCDC.
;
_cell_angle_alpha 90
_cell_angle_beta 93.992(3)
_cell_angle_gamma 90
_cell_formula_units_Z 4
_cell_length_a 17.3751(11)
_cell_length_b 15.4894(10)
_cell_length_c 16.8249(10)
_cell_measurement_reflns_used 9307
_cell_measurement_temperature 173.01
_cell_measurement_theta_max 56.995
_cell_measurement_theta_min 3.329
_cell_volume 4517.1(5)
_computing_cell_refinement 'SAINT V8.38A (Bruker, 2018)'
_computing_data_reduction 'SAINT V8.38A (Bruker, 2018)'
_computing_molecular_graphics 'Olex2 1.3 (Dolomanov et al., 2009)'
_computing_publication_material 'Olex2 1.3 (Dolomanov et al., 2009)'
_computing_structure_refinement 'SHELXL 2018/3 (Sheldrick, 2015)'
_computing_structure_solution 'SHELXT 2014/5 (Sheldrick, 2014)'
_diffrn_ambient_temperature 173.01
_diffrn_detector 'Bruker APEX2 area detector'
_diffrn_detector_area_resol_mean 7.9
_diffrn_detector_type 'CCD area detector'
_diffrn_measured_fraction_theta_full 1.000
_diffrn_measured_fraction_theta_max 0.997
_diffrn_measurement_device 'three-circle diffractometer'
_diffrn_measurement_device_type 'Bruker SMART APEX2 area detector'
_diffrn_measurement_method '\w and \f scans'
_diffrn_radiation_monochromator 'mirror optics'
_diffrn_radiation_probe x-ray
_diffrn_radiation_type GaK\a
_diffrn_radiation_wavelength 1.34138
_diffrn_reflns_av_R_equivalents 0.0707
_diffrn_reflns_av_unetI/netI 0.0419
_diffrn_reflns_Laue_measured_fraction_full 1.000
_diffrn_reflns_Laue_measured_fraction_max 0.997
_diffrn_reflns_limit_h_max 21
_diffrn_reflns_limit_h_min -21
_diffrn_reflns_limit_k_max 19
_diffrn_reflns_limit_k_min -19
_diffrn_reflns_limit_l_max 21
_diffrn_reflns_limit_l_min -20
_diffrn_reflns_number 67326
_diffrn_reflns_point_group_measured_fraction_full 1.000
_diffrn_reflns_point_group_measured_fraction_max 0.997
_diffrn_reflns_theta_full 53.594
_diffrn_reflns_theta_max 57.072
_diffrn_reflns_theta_min 3.329
_diffrn_source 'microfocus sealed X-ray tube'
_diffrn_source_current 2.86
_diffrn_source_power 0.1999426
_diffrn_source_type 'Incoatec I\ms'
_diffrn_source_voltage 69.91
_diffrn_standards_number 0
_exptl_absorpt_coefficient_mu 1.916
_exptl_absorpt_correction_T_max 0.7512
_exptl_absorpt_correction_T_min 0.6496
_exptl_absorpt_correction_type multi-scan
_exptl_absorpt_process_details
;
SADABS-2016/2 (Bruker,2016/2) was used for absorption correction.
wR2(int) was 0.1144 before and 0.0813 after correction.
The Ratio of minimum to maximum transmission is 0.8647.
The \l/2 correction factor is Not present.
;
_exptl_crystal_colour 'clear colourless'
_exptl_crystal_colour_lustre clear
_exptl_crystal_colour_primary colourless
_exptl_crystal_density_diffrn 1.241
_exptl_crystal_description block
_exptl_crystal_F_000 1784
_exptl_crystal_size_max 0.86
_exptl_crystal_size_mid 0.13
_exptl_crystal_size_min 0.02
_refine_diff_density_max 0.761
_refine_diff_density_min -0.429
_refine_diff_density_rms 0.151
_refine_ls_extinction_coef 0.00203(12)
_refine_ls_extinction_expression Fc^*^=kFc[1+0.001xFc^2^\l^3^/sin(2\q)]^-1/4^
_refine_ls_extinction_method 'SHELXL-2018/3 (Sheldrick 2018)'
_refine_ls_goodness_of_fit_ref 1.103
_refine_ls_hydrogen_treatment mixed
_refine_ls_matrix_type full
_refine_ls_number_parameters 497
_refine_ls_number_reflns 9246
_refine_ls_number_restraints 21
_refine_ls_restrained_S_all 1.112
_refine_ls_R_factor_all 0.0431
_refine_ls_R_factor_gt 0.0355
_refine_ls_shift/su_max 0.001
_refine_ls_shift/su_mean 0.000
_refine_ls_structure_factor_coef Fsqd
_refine_ls_weighting_details 'w=1/[\s^2^(Fo^2^)+(0.0505P)^2^+1.5902P] where P=(Fo^2^+2Fc^2^)/3'
_refine_ls_weighting_scheme calc
_refine_ls_wR_factor_gt 0.0886
_refine_ls_wR_factor_ref 0.0979
_reflns_Friedel_coverage 0.000
_reflns_number_gt 8050
_reflns_number_total 9246
_reflns_threshold_expression 'I > 2\s(I)'
_cod_data_source_file d3dt00149k2.cif
_cod_data_source_block ga_210323aa
_cod_database_code 7712342
_shelx_shelxl_version_number 2018/3
_shelx_space_group_comment
;
The symmetry employed for this shelxl refinement is uniquely defined
by the following loop, which should always be used as a source of
symmetry information in preference to the above space-group names.
They are only intended as comments.
;
_shelx_estimated_absorpt_t_max 0.963
_shelx_estimated_absorpt_t_min 0.290
_olex2_refinement_description
;
1. Fixed Uiso
 At 1.2 times of:
  All B(H) groups, All C(H) groups, All C(H,H) groups, All Si(H,H) groups
 At 1.5 times of:
  All C(H,H,H) groups
2. Uiso/Uaniso restraints and constraints
Uanis(C17) \\sim Ueq: with sigma of 0.01 and sigma for terminal atoms of 0.02
3. Rigid body (RIGU) restrains
 C19, C18, C17, C16
 with sigma for 1-2 distances of 0.004 and sigma for 1-3 distances of 0.004
4.a Ternary CH refined with riding coordinates:
 B1(H1)
4.b Secondary CH2 refined with riding coordinates:
 C16(H16A,H16B), C17(H17A,H17B), C18(H18A,H18B), C19(H19A,H19B)
4.c Aromatic/amide H refined with riding coordinates:
 C3(H3), C8(H8), C13(H13), C21(H21), C28(H28), C29(H29), C30(H30), C31(H31),
 C32(H32), C33(H33), C35(H35), C34(H34), C37(H37), C36(H36)
4.d Idealised Me refined as rotating group:
 C1(H1A,H1B,H1C), C5(H5A,H5B,H5C), C6(H6A,H6B,H6C), C10(H10A,H10B,H10C),
 C11(H11A,H11B,H11C), C15(H15A,H15B,H15C), C22(H22A,H22B,H22C), C23(H23A,H23B,
 H23C), C24(H24A,H24B,H24C), C25(H25A,H25B,H25C), C26(H26A,H26B,H26C), C39(H39A,
 H39B,H39C)
;
_olex2_submission_special_instructions 'No special instructions were received'

loop_
_space_group_symop_operation_xyz
'x, y, z'
'-x, y+1/2, -z+1/2'
'-x, -y, -z'
'x, -y-1/2, z-1/2'

loop_
_atom_site_label
_atom_site_type_symbol
_atom_site_fract_x
_atom_site_fract_y
_atom_site_fract_z
_atom_site_U_iso_or_equiv
_atom_site_adp_type
_atom_site_occupancy
_atom_site_site_symmetry_order
_atom_site_calc_flag
_atom_site_refinement_flags_posn
_atom_site_refinement_flags_adp
_atom_site_refinement_flags_occupancy
_atom_site_disorder_assembly
_atom_site_disorder_group
Y1 Y 0.78353(2) 0.52397(2) 0.56739(2) 0.02335(8) Uani 1 1 d . . . . .
Si1 Si 0.66067(3) 0.43989(4) 0.40577(3) 0.03032(13) Uani 1 1 d . . . . .
Si2 Si 0.69248(3) 0.62872(4) 0.41513(3) 0.02745(13) Uani 1 1 d . . . . .
Si3 Si 0.80121(4) 0.85708(4) 0.55890(4) 0.03685(15) Uani 1 1 d . . . . .
H3A H 0.7674(15) 0.8626(18) 0.6293(16) 0.044 Uiso 1 1 d . U . . .
H3B H 0.8781(15) 0.8251(18) 0.5724(16) 0.044 Uiso 1 1 d . U . . .
O1 O 0.69993(9) 0.56674(11) 0.66577(9) 0.0361(3) Uani 1 1 d . . . . .
O2 O 0.79618(9) 0.65883(10) 0.54183(9) 0.0338(3) Uani 1 1 d . . . . .
N1 N 0.76583(10) 0.38478(12) 0.63694(10) 0.0296(4) Uani 1 1 d . . . . .
N2 N 0.82923(10) 0.34280(11) 0.67232(10) 0.0268(3) Uani 1 1 d . . . . .
N3 N 0.92738(9) 0.38204(11) 0.57303(10) 0.0271(3) Uani 1 1 d . . . . .
N4 N 0.88935(9) 0.44146(11) 0.52384(10) 0.0263(3) Uani 1 1 d . . . . .
N5 N 0.92463(10) 0.46266(11) 0.70418(10) 0.0262(3) Uani 1 1 d . . . . .
N6 N 0.88234(10) 0.53440(11) 0.68071(10) 0.0280(4) Uani 1 1 d . . . . .
N7 N 0.70360(10) 0.52688(11) 0.45376(10) 0.0255(3) Uani 1 1 d . . . . .
C1 C 1.02726(16) 0.41949(18) 0.80916(16) 0.0482(6) Uani 1 1 d . . . . .
H1A H 0.997789 0.372032 0.830746 0.072 Uiso 1 1 calc R U . . .
H1B H 1.057355 0.448598 0.852721 0.072 Uiso 1 1 calc R U . . .
H1C H 1.062218 0.396505 0.771081 0.072 Uiso 1 1 calc R U . . .
C2 C 0.97304(12) 0.48249(15) 0.76793(13) 0.0317(5) Uani 1 1 d . . . . .
C3 C 0.96279(13) 0.56800(15) 0.78567(12) 0.0334(5) Uani 1 1 d . . . . .
H3 H 0.989259 0.600006 0.827281 0.040 Uiso 1 1 calc R U . . .
C4 C 0.90563(12) 0.59854(14) 0.73026(12) 0.0301(4) Uani 1 1 d . . . . .
C5 C 0.87314(16) 0.68728(15) 0.72318(15) 0.0442(6) Uani 1 1 d . . . . .
H5A H 0.834581 0.689750 0.677870 0.066 Uiso 1 1 calc R U . . .
H5B H 0.914660 0.728425 0.714832 0.066 Uiso 1 1 calc R U . . .
H5C H 0.848776 0.702138 0.772182 0.066 Uiso 1 1 calc R U . . .
C6 C 1.03192(17) 0.27076(19) 0.56700(17) 0.0524(7) Uani 1 1 d . . . . .
H6A H 1.002327 0.217386 0.571864 0.079 Uiso 1 1 calc R U . . .
H6B H 1.053348 0.288804 0.619822 0.079 Uiso 1 1 calc R U . . .
H6C H 1.074034 0.260697 0.532295 0.079 Uiso 1 1 calc R U . . .
C7 C 0.98023(12) 0.33985(15) 0.53205(13) 0.0339(5) Uani 1 1 d . . . . .
C8 C 0.97633(13) 0.37229(15) 0.45544(13) 0.0355(5) Uani 1 1 d . . . . .
H8 H 1.006408 0.355009 0.413158 0.043 Uiso 1 1 calc R U . . .
C9 C 0.91946(12) 0.43529(14) 0.45287(12) 0.0296(4) Uani 1 1 d . . . . .
C10 C 0.89249(14) 0.49235(17) 0.38479(13) 0.0363(5) Uani 1 1 d . . . . .
H10A H 0.919954 0.477301 0.337771 0.054 Uiso 1 1 calc R U . . .
H10B H 0.902914 0.552766 0.399095 0.054 Uiso 1 1 calc R U . . .
H10C H 0.836925 0.484365 0.372895 0.054 Uiso 1 1 calc R U . . .
C11 C 0.85990(17) 0.21671(18) 0.76231(18) 0.0524(7) Uani 1 1 d . . . . .
H11A H 0.830220 0.173902 0.790248 0.079 Uiso 1 1 calc R U . . .
H11B H 0.892158 0.250196 0.801211 0.079 Uiso 1 1 calc R U . . .
H11C H 0.892804 0.187170 0.725891 0.079 Uiso 1 1 calc R U . . .
C12 C 0.80611(14) 0.27565(14) 0.71618(13) 0.0345(5) Uani 1 1 d . . . . .
C13 C 0.72646(14) 0.27355(16) 0.70858(14) 0.0399(5) Uani 1 1 d . . . . .
H13 H 0.693797 0.233373 0.732457 0.048 Uiso 1 1 calc R U . . .
C14 C 0.70378(13) 0.34180(16) 0.65915(13) 0.0354(5) Uani 1 1 d . . . . .
C15 C 0.62426(14) 0.3679(2) 0.63061(17) 0.0505(7) Uani 1 1 d . . . . .
H15A H 0.625437 0.425850 0.607338 0.076 Uiso 1 1 calc R U . . .
H15B H 0.591224 0.368209 0.675511 0.076 Uiso 1 1 calc R U . . .
H15C H 0.603697 0.326875 0.590187 0.076 Uiso 1 1 calc R U . . .
C16 C 0.70300(18) 0.5428(2) 0.74996(15) 0.0543(7) Uani 1 1 d . . . . .
H16A H 0.700304 0.479367 0.756021 0.065 Uiso 1 1 calc R U . . .
H16B H 0.751345 0.563851 0.778085 0.065 Uiso 1 1 calc R U . . .
C17 C 0.6364(3) 0.5839(3) 0.7815(3) 0.1118(18) Uani 1 1 d . U . . .
H17A H 0.597491 0.539471 0.792103 0.134 Uiso 1 1 calc R U . . .
H17B H 0.652299 0.612807 0.832456 0.134 Uiso 1 1 calc R U . . .
C18 C 0.60333(18) 0.6456(3) 0.72668(18) 0.0671(9) Uani 1 1 d . . . . .
H18A H 0.609678 0.704578 0.748746 0.081 Uiso 1 1 calc R U . . .
H18B H 0.547573 0.634057 0.715570 0.081 Uiso 1 1 calc R U . . .
C19 C 0.64487(15) 0.63706(19) 0.65200(16) 0.0482(6) Uani 1 1 d . . . . .
H19A H 0.608026 0.623705 0.606099 0.058 Uiso 1 1 calc R U . . .
H19B H 0.672043 0.691420 0.640758 0.058 Uiso 1 1 calc R U . . .
C20 C 0.74909(11) 0.70147(14) 0.48841(12) 0.0285(4) Uani 1 1 d . . . . .
C21 C 0.74478(13) 0.78845(15) 0.48807(14) 0.0366(5) Uani 1 1 d . . . . .
H21 H 0.710699 0.815449 0.449044 0.044 Uiso 1 1 calc R U . . .
C22 C 0.71388(14) 0.33828(15) 0.43395(14) 0.0381(5) Uani 1 1 d . . . . .
H22A H 0.768113 0.344416 0.422396 0.057 Uiso 1 1 calc R U . . .
H22B H 0.690808 0.289886 0.403251 0.057 Uiso 1 1 calc R U . . .
H22C H 0.710595 0.327268 0.490972 0.057 Uiso 1 1 calc R U . . .
C23 C 0.55680(14) 0.42582(18) 0.42723(17) 0.0480(6) Uani 1 1 d . . . . .
H23A H 0.551339 0.434026 0.484323 0.072 Uiso 1 1 calc R U . . .
H23B H 0.539673 0.367569 0.411654 0.072 Uiso 1 1 calc R U . . .
H23C H 0.525165 0.468516 0.396931 0.072 Uiso 1 1 calc R U . . .
C24 C 0.65738(18) 0.44567(19) 0.29410(14) 0.0507(7) Uani 1 1 d . . . . .
H24A H 0.627966 0.496724 0.275702 0.076 Uiso 1 1 calc R U . . .
H24B H 0.632441 0.393652 0.271350 0.076 Uiso 1 1 calc R U . . .
H24C H 0.710032 0.449652 0.276962 0.076 Uiso 1 1 calc R U . . .
C25 C 0.73382(16) 0.64761(18) 0.31616(14) 0.0457(6) Uani 1 1 d . . . . .
H25A H 0.785973 0.623338 0.317246 0.069 Uiso 1 1 calc R U . . .
H25B H 0.735990 0.709778 0.305718 0.069 Uiso 1 1 calc R U . . .
H25C H 0.701045 0.619566 0.273989 0.069 Uiso 1 1 calc R U . . .
C26 C 0.58977(13) 0.66601(16) 0.40299(15) 0.0399(5) Uani 1 1 d . . . . .
H26A H 0.560738 0.628822 0.364484 0.060 Uiso 1 1 calc R U . . .
H26B H 0.588085 0.725717 0.383662 0.060 Uiso 1 1 calc R U . . .
H26C H 0.566744 0.663016 0.454459 0.060 Uiso 1 1 calc R U . . .
C27 C 0.80899(13) 0.97092(14) 0.52110(14) 0.0346(5) Uani 1 1 d . . . . .
C28 C 0.82675(17) 0.98643(17) 0.44338(16) 0.0471(6) Uani 1 1 d . . . . .
H28 H 0.832325 0.938823 0.408652 0.057 Uiso 1 1 calc R U . . .
C29 C 0.83663(19) 1.06938(19) 0.41475(19) 0.0578(7) Uani 1 1 d . . . . .
H29 H 0.847941 1.078101 0.360903 0.069 Uiso 1 1 calc R U . . .
C30 C 0.83001(19) 1.13882(18) 0.4645(2) 0.0595(8) Uani 1 1 d . . . . .
H30 H 0.838123 1.195676 0.445620 0.071 Uiso 1 1 calc R U . . .
C31 C 0.8115(2) 1.12577(19) 0.5419(2) 0.0646(8) Uani 1 1 d . . . . .
H31 H 0.806252 1.173750 0.576269 0.078 Uiso 1 1 calc R U . . .
C32 C 0.80070(19) 1.04286(18) 0.56963(16) 0.0508(7) Uani 1 1 d . . . . .
H32 H 0.787316 1.034762 0.622911 0.061 Uiso 1 1 calc R U . . .
B1 B 0.91195(13) 0.37463(16) 0.66206(13) 0.0276(5) Uani 1 1 d . . . . .
H1 H 0.949030 0.331952 0.687734 0.033 Uiso 1 1 calc R U . . .
C38 C 0.5388(2) 1.1197(2) 0.50006(17) 0.0563(7) Uani 1 1 d . . . . .
C33 C 0.5963(2) 1.1223(2) 0.4478(2) 0.0642(8) Uani 1 1 d . . . . .
H33 H 0.648508 1.114569 0.467245 0.077 Uiso 1 1 calc R U . . .
C35 C 0.5042(3) 1.1466(2) 0.3386(2) 0.0774(11) Uani 1 1 d . . . . .
H35 H 0.492125 1.156395 0.283429 0.093 Uiso 1 1 calc R U . . .
C34 C 0.5790(2) 1.1359(2) 0.3675(2) 0.0724(10) Uani 1 1 d . . . . .
H34 H 0.619318 1.137885 0.332197 0.087 Uiso 1 1 calc R U . . .
C37 C 0.4646(2) 1.1302(3) 0.4695(2) 0.0726(9) Uani 1 1 d . . . . .
H37 H 0.424018 1.128492 0.504558 0.087 Uiso 1 1 calc R U . . .
C36 C 0.4470(2) 1.1431(3) 0.3901(3) 0.0851(12) Uani 1 1 d . . . . .
H36 H 0.394672 1.149607 0.370598 0.102 Uiso 1 1 calc R U . . .
C39 C 0.5574(3) 1.1065(3) 0.5882(2) 0.0940(13) Uani 1 1 d . . . . .
H39A H 0.527757 1.057483 0.606580 0.141 Uiso 1 1 calc R U . . .
H39B H 0.543914 1.158695 0.617122 0.141 Uiso 1 1 calc R U . . .
H39C H 0.612684 1.094827 0.598178 0.141 Uiso 1 1 calc R U . . .

loop_
_atom_site_aniso_label
_atom_site_aniso_U_11
_atom_site_aniso_U_22
_atom_site_aniso_U_33
_atom_site_aniso_U_23
_atom_site_aniso_U_13
_atom_site_aniso_U_12
Y1 0.02257(11) 0.02632(11) 0.02095(11) 0.00229(6) 0.00009(6) 0.00052(6)
Si1 0.0321(3) 0.0295(3) 0.0285(3) -0.0050(2) -0.0039(2) 0.0009(2)
Si2 0.0278(3) 0.0292(3) 0.0249(3) 0.0047(2) -0.0009(2) -0.0007(2)
Si3 0.0448(3) 0.0326(3) 0.0324(3) 0.0013(2) -0.0032(3) -0.0054(3)
O1 0.0353(8) 0.0467(9) 0.0267(7) 0.0006(7) 0.0053(6) 0.0070(7)
O2 0.0364(8) 0.0284(7) 0.0350(8) 0.0029(6) -0.0086(6) -0.0037(6)
N1 0.0256(8) 0.0334(9) 0.0297(9) 0.0053(7) 0.0011(7) -0.0019(7)
N2 0.0295(8) 0.0251(8) 0.0259(8) 0.0028(7) 0.0034(6) 0.0003(7)
N3 0.0251(8) 0.0286(8) 0.0277(8) 0.0005(7) 0.0028(6) 0.0014(7)
N4 0.0242(8) 0.0308(9) 0.0240(8) 0.0018(7) 0.0028(6) -0.0003(7)
N5 0.0253(8) 0.0283(9) 0.0245(8) 0.0027(6) -0.0012(6) 0.0018(6)
N6 0.0281(9) 0.0284(9) 0.0268(9) 0.0010(7) -0.0019(7) 0.0029(7)
N7 0.0258(8) 0.0280(9) 0.0223(8) 0.0000(6) -0.0006(6) -0.0015(6)
C1 0.0505(15) 0.0490(15) 0.0419(13) 0.0038(11) -0.0199(11) 0.0076(12)
C2 0.0266(10) 0.0414(12) 0.0262(10) 0.0032(8) -0.0034(8) -0.0011(9)
C3 0.0344(11) 0.0379(12) 0.0268(10) -0.0012(9) -0.0056(8) -0.0056(9)
C4 0.0315(10) 0.0329(11) 0.0255(10) -0.0004(8) 0.0002(8) -0.0041(8)
C5 0.0556(15) 0.0322(12) 0.0425(13) -0.0066(10) -0.0129(11) 0.0040(11)
C6 0.0531(15) 0.0526(16) 0.0533(15) 0.0078(12) 0.0167(12) 0.0253(13)
C7 0.0302(10) 0.0344(11) 0.0380(11) -0.0014(9) 0.0074(9) 0.0031(9)
C8 0.0350(11) 0.0394(12) 0.0333(11) -0.0025(9) 0.0114(9) 0.0027(9)
C9 0.0260(10) 0.0352(11) 0.0279(10) 0.0003(8) 0.0045(8) -0.0059(8)
C10 0.0337(11) 0.0471(13) 0.0286(11) 0.0072(10) 0.0068(9) -0.0032(10)
C11 0.0573(16) 0.0425(14) 0.0587(16) 0.0255(13) 0.0142(13) 0.0102(12)
C12 0.0442(12) 0.0293(11) 0.0312(11) 0.0047(9) 0.0111(9) 0.0008(9)
C13 0.0428(13) 0.0365(12) 0.0420(12) 0.0066(10) 0.0140(10) -0.0080(10)
C14 0.0316(11) 0.0419(12) 0.0334(11) 0.0009(9) 0.0065(9) -0.0073(9)
C15 0.0297(12) 0.0691(18) 0.0526(15) 0.0109(13) 0.0032(11) -0.0096(12)
C16 0.0573(16) 0.079(2) 0.0282(12) 0.0055(12) 0.0111(11) 0.0065(14)
C17 0.166(4) 0.102(3) 0.078(2) 0.029(2) 0.081(3) 0.068(3)
C18 0.0482(16) 0.103(3) 0.0506(16) -0.0204(16) 0.0085(13) 0.0170(16)
C19 0.0386(13) 0.0573(16) 0.0494(14) 0.0005(12) 0.0080(11) 0.0166(12)
C20 0.0267(10) 0.0307(10) 0.0280(10) 0.0037(8) 0.0014(8) -0.0019(8)
C21 0.0371(12) 0.0309(11) 0.0404(12) 0.0039(9) -0.0081(9) -0.0017(9)
C22 0.0437(13) 0.0282(11) 0.0419(13) -0.0042(9) 0.0002(10) 0.0017(9)
C23 0.0343(12) 0.0464(14) 0.0616(16) -0.0084(12) -0.0089(11) -0.0050(11)
C24 0.0714(18) 0.0476(15) 0.0316(12) -0.0090(11) -0.0079(12) 0.0110(13)
C25 0.0578(15) 0.0479(15) 0.0320(12) 0.0101(10) 0.0076(11) -0.0015(12)
C26 0.0339(11) 0.0396(12) 0.0449(13) 0.0076(10) -0.0072(10) 0.0013(10)
C27 0.0355(11) 0.0297(11) 0.0384(12) -0.0047(9) 0.0002(9) -0.0010(9)
C28 0.0625(17) 0.0350(13) 0.0455(14) -0.0021(11) 0.0147(12) -0.0003(11)
C29 0.072(2) 0.0442(15) 0.0592(17) 0.0092(13) 0.0203(15) 0.0016(14)
C30 0.0687(19) 0.0320(13) 0.079(2) 0.0072(13) 0.0098(16) 0.0025(13)
C31 0.091(2) 0.0326(14) 0.069(2) -0.0161(13) -0.0031(17) 0.0113(14)
C32 0.0716(18) 0.0421(14) 0.0384(14) -0.0078(11) 0.0032(12) 0.0098(13)
B1 0.0270(11) 0.0289(11) 0.0269(11) 0.0027(9) 0.0006(9) 0.0031(9)
C38 0.074(2) 0.0498(16) 0.0456(15) -0.0011(12) 0.0068(14) -0.0023(14)
C33 0.0570(18) 0.069(2) 0.066(2) -0.0039(16) 0.0017(15) -0.0059(15)
C35 0.114(3) 0.068(2) 0.0479(17) -0.0014(15) -0.0069(19) 0.014(2)
C34 0.094(3) 0.067(2) 0.0584(19) -0.0063(16) 0.0260(19) -0.0096(19)
C37 0.068(2) 0.083(2) 0.070(2) -0.0040(18) 0.0189(17) 0.0130(18)
C36 0.074(2) 0.097(3) 0.082(3) -0.008(2) -0.011(2) 0.027(2)
C39 0.129(4) 0.100(3) 0.052(2) 0.005(2) -0.002(2) -0.002(3)

loop_
_atom_type_symbol
_atom_type_description
_atom_type_scat_dispersion_real
_atom_type_scat_dispersion_imag
_atom_type_scat_source
C C 0.0137 0.0067 'International Tables Vol C Tables 4.2.6.8 and 6.1.1.4'
H H 0.0000 0.0000 'International Tables Vol C Tables 4.2.6.8 and 6.1.1.4'
B B 0.0070 0.0029 'International Tables Vol C Tables 4.2.6.8 and 6.1.1.4'
N N 0.0241 0.0134 'International Tables Vol C Tables 4.2.6.8 and 6.1.1.4'
O O 0.0389 0.0241 'International Tables Vol C Tables 4.2.6.8 and 6.1.1.4'
Si Si 0.2153 0.2529 'International Tables Vol C Tables 4.2.6.8 and 6.1.1.4'
Y Y -0.4654 1.5873 'International Tables Vol C Tables 4.2.6.8 and 6.1.1.4'

loop_
_geom_angle_atom_site_label_1
_geom_angle_atom_site_label_2
_geom_angle_atom_site_label_3
_geom_angle
_geom_angle_site_symmetry_1
_geom_angle_site_symmetry_3
_geom_angle_publ_flag
O1 Y1 Si2 96.86(4) . . ?
O1 Y1 N1 79.14(6) . . ?
O1 Y1 N4 152.01(5) . . ?
O1 Y1 N6 82.54(6) . . ?
O2 Y1 Si2 54.75(4) . . ?
O2 Y1 O1 86.80(6) . . ?
O2 Y1 N1 163.17(6) . . ?
O2 Y1 N4 111.49(6) . . ?
O2 Y1 N6 90.89(5) . . ?
O2 Y1 N7 82.99(6) . . ?
N1 Y1 Si2 135.77(4) . . ?
N4 Y1 Si2 110.95(4) . . ?
N4 Y1 N1 78.68(6) . . ?
N4 Y1 N6 76.40(6) . . ?
N6 Y1 Si2 145.51(4) . . ?
N6 Y1 N1 78.23(6) . . ?
N7 Y1 Si2 28.30(4) . . ?
N7 Y1 O1 102.27(6) . . ?
N7 Y1 N1 108.88(6) . . ?
N7 Y1 N4 100.92(6) . . ?
N7 Y1 N6 171.94(6) . . ?
N7 Si1 C22 110.54(9) . . ?
N7 Si1 C23 113.14(11) . . ?
N7 Si1 C24 114.55(11) . . ?
C22 Si1 C23 108.57(12) . . ?
C22 Si1 C24 105.90(11) . . ?
C23 Si1 C24 103.61(14) . . ?
N7 Si2 Y1 39.24(6) . . ?
N7 Si2 C20 105.15(9) . . ?
N7 Si2 C25 116.06(11) . . ?
N7 Si2 C26 114.02(10) . . ?
C20 Si2 Y1 65.96(6) . . ?
C25 Si2 Y1 124.42(9) . . ?
C25 Si2 C20 105.69(11) . . ?
C26 Si2 Y1 129.11(8) . . ?
C26 Si2 C20 109.58(10) . . ?
C26 Si2 C25 105.96(12) . . ?
H3A Si3 H3B 109.8(16) . . ?
C21 Si3 H3A 111.0(12) . . ?
C21 Si3 H3B 110.8(11) . . ?
C21 Si3 C27 111.83(10) . . ?
C27 Si3 H3A 106.3(12) . . ?
C27 Si3 H3B 106.9(11) . . ?
C16 O1 Y1 128.54(15) . . ?
C19 O1 Y1 121.66(13) . . ?
C19 O1 C16 108.82(18) . . ?
C20 O2 Y1 123.05(13) . . ?
N2 N1 Y1 119.46(12) . . ?
C14 N1 Y1 133.66(15) . . ?
C14 N1 N2 106.21(17) . . ?
N1 N2 B1 121.63(16) . . ?
C12 N2 N1 109.86(17) . . ?
C12 N2 B1 128.48(18) . . ?
N4 N3 B1 121.65(16) . . ?
C7 N3 N4 109.32(16) . . ?
C7 N3 B1 128.88(18) . . ?
N3 N4 Y1 121.31(11) . . ?
C9 N4 Y1 131.77(14) . . ?
C9 N4 N3 106.71(16) . . ?
N6 N5 B1 121.67(16) . . ?
C2 N5 N6 109.57(17) . . ?
C2 N5 B1 128.72(17) . . ?
N5 N6 Y1 119.72(12) . . ?
C4 N6 Y1 133.53(14) . . ?
C4 N6 N5 106.74(17) . . ?
Si1 N7 Y1 126.72(9) . . ?
Si2 N7 Y1 112.46(8) . . ?
Si2 N7 Si1 120.76(10) . . ?
H1A C1 H1B 109.5 . . ?
H1A C1 H1C 109.5 . . ?
H1B C1 H1C 109.5 . . ?
C2 C1 H1A 109.5 . . ?
C2 C1 H1B 109.5 . . ?
C2 C1 H1C 109.5 . . ?
N5 C2 C1 123.9(2) . . ?
N5 C2 C3 108.00(18) . . ?
C3 C2 C1 128.1(2) . . ?
C2 C3 H3 126.9 . . ?
C2 C3 C4 106.19(19) . . ?
C4 C3 H3 126.9 . . ?
N6 C4 C3 109.50(19) . . ?
N6 C4 C5 122.57(19) . . ?
C3 C4 C5 127.9(2) . . ?
C4 C5 H5A 109.5 . . ?
C4 C5 H5B 109.5 . . ?
C4 C5 H5C 109.5 . . ?
H5A C5 H5B 109.5 . . ?
H5A C5 H5C 109.5 . . ?
H5B C5 H5C 109.5 . . ?
H6A C6 H6B 109.5 . . ?
H6A C6 H6C 109.5 . . ?
H6B C6 H6C 109.5 . . ?
C7 C6 H6A 109.5 . . ?
C7 C6 H6B 109.5 . . ?
C7 C6 H6C 109.5 . . ?
N3 C7 C6 123.8(2) . . ?
N3 C7 C8 107.98(19) . . ?
C8 C7 C6 128.2(2) . . ?
C7 C8 H8 127.1 . . ?
C7 C8 C9 105.88(18) . . ?
C9 C8 H8 127.1 . . ?
N4 C9 C8 110.11(18) . . ?
N4 C9 C10 121.28(19) . . ?
C8 C9 C10 128.59(19) . . ?
C9 C10 H10A 109.5 . . ?
C9 C10 H10B 109.5 . . ?
C9 C10 H10C 109.5 . . ?
H10A C10 H10B 109.5 . . ?
H10A C10 H10C 109.5 . . ?
H10B C10 H10C 109.5 . . ?
H11A C11 H11B 109.5 . . ?
H11A C11 H11C 109.5 . . ?
H11B C11 H11C 109.5 . . ?
C12 C11 H11A 109.5 . . ?
C12 C11 H11B 109.5 . . ?
C12 C11 H11C 109.5 . . ?
N2 C12 C11 123.9(2) . . ?
N2 C12 C13 107.5(2) . . ?
C13 C12 C11 128.6(2) . . ?
C12 C13 H13 126.9 . . ?
C12 C13 C14 106.19(19) . . ?
C14 C13 H13 126.9 . . ?
N1 C14 C13 110.2(2) . . ?
N1 C14 C15 121.4(2) . . ?
C13 C14 C15 128.4(2) . . ?
C14 C15 H15A 109.5 . . ?
C14 C15 H15B 109.5 . . ?
C14 C15 H15C 109.5 . . ?
H15A C15 H15B 109.5 . . ?
H15A C15 H15C 109.5 . . ?
H15B C15 H15C 109.5 . . ?
O1 C16 H16A 110.6 . . ?
O1 C16 H16B 110.6 . . ?
H16A C16 H16B 108.8 . . ?
C17 C16 O1 105.5(3) . . ?
C17 C16 H16A 110.6 . . ?
C17 C16 H16B 110.6 . . ?
C16 C17 H17A 109.5 . . ?
C16 C17 H17B 109.5 . . ?
H17A C17 H17B 108.1 . . ?
C18 C17 C16 110.8(3) . . ?
C18 C17 H17A 109.5 . . ?
C18 C17 H17B 109.5 . . ?
C17 C18 H18A 110.4 . . ?
C17 C18 H18B 110.4 . . ?
C17 C18 C19 106.7(3) . . ?
H18A C18 H18B 108.6 . . ?
C19 C18 H18A 110.4 . . ?
C19 C18 H18B 110.4 . . ?
O1 C19 C18 106.4(2) . . ?
O1 C19 H19A 110.5 . . ?
O1 C19 H19B 110.5 . . ?
C18 C19 H19A 110.5 . . ?
C18 C19 H19B 110.5 . . ?
H19A C19 H19B 108.7 . . ?
O2 C20 Si2 114.00(15) . . ?
O2 C20 C21 121.60(19) . . ?
C21 C20 Si2 124.40(17) . . ?
Si3 C21 H21 118.3 . . ?
C20 C21 Si3 123.37(17) . . ?
C20 C21 H21 118.3 . . ?
Si1 C22 H22A 109.5 . . ?
Si1 C22 H22B 109.5 . . ?
Si1 C22 H22C 109.5 . . ?
H22A C22 H22B 109.5 . . ?
H22A C22 H22C 109.5 . . ?
H22B C22 H22C 109.5 . . ?
Si1 C23 H23A 109.5 . . ?
Si1 C23 H23B 109.5 . . ?
Si1 C23 H23C 109.5 . . ?
H23A C23 H23B 109.5 . . ?
H23A C23 H23C 109.5 . . ?
H23B C23 H23C 109.5 . . ?
Si1 C24 H24A 109.5 . . ?
Si1 C24 H24B 109.5 . . ?
Si1 C24 H24C 109.5 . . ?
H24A C24 H24B 109.5 . . ?
H24A C24 H24C 109.5 . . ?
H24B C24 H24C 109.5 . . ?
Si2 C25 H25A 109.5 . . ?
Si2 C25 H25B 109.5 . . ?
Si2 C25 H25C 109.5 . . ?
H25A C25 H25B 109.5 . . ?
H25A C25 H25C 109.5 . . ?
H25B C25 H25C 109.5 . . ?
Si2 C26 H26A 109.5 . . ?
Si2 C26 H26B 109.5 . . ?
Si2 C26 H26C 109.5 . . ?
H26A C26 H26B 109.5 . . ?
H26A C26 H26C 109.5 . . ?
H26B C26 H26C 109.5 . . ?
C28 C27 Si3 120.49(17) . . ?
C28 C27 C32 116.9(2) . . ?
C32 C27 Si3 122.54(19) . . ?
C27 C28 H28 119.0 . . ?
C27 C28 C29 122.0(2) . . ?
C29 C28 H28 119.0 . . ?
C28 C29 H29 120.1 . . ?
C30 C29 C28 119.8(3) . . ?
C30 C29 H29 120.1 . . ?
C29 C30 H30 120.1 . . ?
C29 C30 C31 119.8(3) . . ?
C31 C30 H30 120.1 . . ?
C30 C31 H31 120.0 . . ?
C30 C31 C32 120.1(3) . . ?
C32 C31 H31 120.0 . . ?
C27 C32 H32 119.3 . . ?
C31 C32 C27 121.5(3) . . ?
C31 C32 H32 119.3 . . ?
N2 B1 N3 111.03(17) . . ?
N2 B1 N5 109.59(16) . . ?
N2 B1 H1 108.5 . . ?
N3 B1 N5 110.51(17) . . ?
N3 B1 H1 108.5 . . ?
N5 B1 H1 108.5 . . ?
C33 C38 C39 121.1(3) . . ?
C37 C38 C33 117.7(3) . . ?
C37 C38 C39 121.2(3) . . ?
C38 C33 H33 119.6 . . ?
C38 C33 C34 120.8(3) . . ?
C34 C33 H33 119.6 . . ?
C34 C35 H35 120.4 . . ?
C36 C35 H35 120.4 . . ?
C36 C35 C34 119.1(3) . . ?
C33 C34 H34 119.9 . . ?
C35 C34 C33 120.3(3) . . ?
C35 C34 H34 119.9 . . ?
C38 C37 H37 119.1 . . ?
C38 C37 C36 121.8(3) . . ?
C36 C37 H37 119.1 . . ?
C35 C36 C37 120.3(4) . . ?
C35 C36 H36 119.9 . . ?
C37 C36 H36 119.9 . . ?
C38 C39 H39A 109.5 . . ?
C38 C39 H39B 109.5 . . ?
C38 C39 H39C 109.5 . . ?
H39A C39 H39B 109.5 . . ?
H39A C39 H39C 109.5 . . ?
H39B C39 H39C 109.5 . . ?

loop_
_geom_bond_atom_site_label_1
_geom_bond_atom_site_label_2
_geom_bond_distance
_geom_bond_site_symmetry_2
_geom_bond_publ_flag
Y1 Si2 3.3366(6) . ?
Y1 O1 2.3714(14) . ?
Y1 O2 2.1470(15) . ?
Y1 N1 2.4824(18) . ?
Y1 N4 2.3955(17) . ?
Y1 N6 2.4805(17) . ?
Y1 N7 2.2839(17) . ?
Si1 N7 1.7147(17) . ?
Si1 C22 1.870(2) . ?
Si1 C23 1.878(3) . ?
Si1 C24 1.878(3) . ?
Si2 N7 1.7118(17) . ?
Si2 C20 1.894(2) . ?
Si2 C25 1.882(2) . ?
Si2 C26 1.873(2) . ?
Si3 H3A 1.36(3) . ?
Si3 H3B 1.43(3) . ?
Si3 C21 1.830(2) . ?
Si3 C27 1.882(2) . ?
O1 C16 1.461(3) . ?
O1 C19 1.457(3) . ?
O2 C20 1.346(2) . ?
N1 N2 1.378(2) . ?
N1 C14 1.342(3) . ?
N2 C12 1.352(3) . ?
N2 B1 1.541(3) . ?
N3 N4 1.376(2) . ?
N3 C7 1.354(3) . ?
N3 B1 1.544(3) . ?
N4 C9 1.340(3) . ?
N5 N6 1.375(2) . ?
N5 C2 1.351(3) . ?
N5 B1 1.546(3) . ?
N6 C4 1.341(3) . ?
C1 H1A 0.9800 . ?
C1 H1B 0.9800 . ?
C1 H1C 0.9800 . ?
C1 C2 1.493(3) . ?
C2 C3 1.372(3) . ?
C3 H3 0.9500 . ?
C3 C4 1.397(3) . ?
C4 C5 1.488(3) . ?
C5 H5A 0.9800 . ?
C5 H5B 0.9800 . ?
C5 H5C 0.9800 . ?
C6 H6A 0.9800 . ?
C6 H6B 0.9800 . ?
C6 H6C 0.9800 . ?
C6 C7 1.491(3) . ?
C7 C8 1.381(3) . ?
C8 H8 0.9500 . ?
C8 C9 1.387(3) . ?
C9 C10 1.496(3) . ?
C10 H10A 0.9800 . ?
C10 H10B 0.9800 . ?
C10 H10C 0.9800 . ?
C11 H11A 0.9800 . ?
C11 H11B 0.9800 . ?
C11 H11C 0.9800 . ?
C11 C12 1.486(3) . ?
C12 C13 1.381(3) . ?
C13 H13 0.9500 . ?
C13 C14 1.385(3) . ?
C14 C15 1.487(3) . ?
C15 H15A 0.9800 . ?
C15 H15B 0.9800 . ?
C15 H15C 0.9800 . ?
C16 H16A 0.9900 . ?
C16 H16B 0.9900 . ?
C16 C17 1.452(5) . ?
C17 H17A 0.9900 . ?
C17 H17B 0.9900 . ?
C17 C18 1.421(5) . ?
C18 H18A 0.9900 . ?
C18 H18B 0.9900 . ?
C18 C19 1.498(4) . ?
C19 H19A 0.9900 . ?
C19 H19B 0.9900 . ?
C20 C21 1.349(3) . ?
C21 H21 0.9500 . ?
C22 H22A 0.9800 . ?
C22 H22B 0.9800 . ?
C22 H22C 0.9800 . ?
C23 H23A 0.9800 . ?
C23 H23B 0.9800 . ?
C23 H23C 0.9800 . ?
C24 H24A 0.9800 . ?
C24 H24B 0.9800 . ?
C24 H24C 0.9800 . ?
C25 H25A 0.9800 . ?
C25 H25B 0.9800 . ?
C25 H25C 0.9800 . ?
C26 H26A 0.9800 . ?
C26 H26B 0.9800 . ?
C26 H26C 0.9800 . ?
C27 C28 1.385(4) . ?
C27 C32 1.395(3) . ?
C28 H28 0.9500 . ?
C28 C29 1.387(4) . ?
C29 H29 0.9500 . ?
C29 C30 1.373(4) . ?
C30 H30 0.9500 . ?
C30 C31 1.378(5) . ?
C31 H31 0.9500 . ?
C31 C32 1.384(4) . ?
C32 H32 0.9500 . ?
B1 H1 1.0000 . ?
C38 C33 1.377(4) . ?
C38 C37 1.364(5) . ?
C38 C39 1.510(5) . ?
C33 H33 0.9500 . ?
C33 C34 1.379(5) . ?
C35 H35 0.9500 . ?
C35 C34 1.367(6) . ?
C35 C36 1.364(6) . ?
C34 H34 0.9500 . ?
C37 H37 0.9500 . ?
C37 C36 1.365(5) . ?
C36 H36 0.9500 . ?
C39 H39A 0.9800 . ?
C39 H39B 0.9800 . ?
C39 H39C 0.9800 . ?

loop_
_geom_torsion_atom_site_label_1
_geom_torsion_atom_site_label_2
_geom_torsion_atom_site_label_3
_geom_torsion_atom_site_label_4
_geom_torsion
_geom_torsion_site_symmetry_1
_geom_torsion_site_symmetry_2
_geom_torsion_site_symmetry_3
_geom_torsion_site_symmetry_4
_geom_torsion_publ_flag
Y1 Si2 N7 Si1 -177.29(17) . . . . ?
Y1 Si2 C20 O2 10.84(12) . . . . ?
Y1 Si2 C20 C21 -170.0(2) . . . . ?
Y1 O1 C16 C17 -177.5(3) . . . . ?
Y1 O1 C19 C18 -179.56(19) . . . . ?
Y1 O2 C20 Si2 -18.6(2) . . . . ?
Y1 O2 C20 C21 162.29(17) . . . . ?
Y1 N1 N2 C12 171.23(13) . . . . ?
Y1 N1 N2 B1 -6.9(2) . . . . ?
Y1 N1 C14 C13 -169.71(16) . . . . ?
Y1 N1 C14 C15 11.1(3) . . . . ?
Y1 N4 C9 C8 -174.34(15) . . . . ?
Y1 N4 C9 C10 6.6(3) . . . . ?
Y1 N6 C4 C3 178.31(14) . . . . ?
Y1 N6 C4 C5 -2.1(3) . . . . ?
Si2 C20 C21 Si3 -179.16(12) . . . . ?
Si3 C27 C28 C29 -176.8(2) . . . . ?
Si3 C27 C32 C31 175.8(3) . . . . ?
O1 C16 C17 C18 -12.7(5) . . . . ?
O2 C20 C21 Si3 -0.1(3) . . . . ?
N1 N2 C12 C11 -180.0(2) . . . . ?
N1 N2 C12 C13 0.5(2) . . . . ?
N1 N2 B1 N3 -55.1(2) . . . . ?
N1 N2 B1 N5 67.3(2) . . . . ?
N2 N1 C14 C13 0.5(2) . . . . ?
N2 N1 C14 C15 -178.7(2) . . . . ?
N2 C12 C13 C14 -0.2(3) . . . . ?
N3 N4 C9 C8 0.3(2) . . . . ?
N3 N4 C9 C10 -178.77(19) . . . . ?
N3 C7 C8 C9 0.2(3) . . . . ?
N4 N3 C7 C6 -179.9(2) . . . . ?
N4 N3 C7 C8 -0.1(2) . . . . ?
N4 N3 B1 N2 66.3(2) . . . . ?
N4 N3 B1 N5 -55.5(2) . . . . ?
N5 N6 C4 C3 -0.1(2) . . . . ?
N5 N6 C4 C5 179.5(2) . . . . ?
N5 C2 C3 C4 0.5(2) . . . . ?
N6 N5 C2 C1 179.7(2) . . . . ?
N6 N5 C2 C3 -0.6(2) . . . . ?
N6 N5 B1 N2 -62.6(2) . . . . ?
N6 N5 B1 N3 60.1(2) . . . . ?
N7 Si2 C20 O2 12.95(17) . . . . ?
N7 Si2 C20 C21 -167.93(19) . . . . ?
C1 C2 C3 C4 -179.8(2) . . . . ?
C2 N5 N6 Y1 -178.25(13) . . . . ?
C2 N5 N6 C4 0.4(2) . . . . ?
C2 N5 B1 N2 114.8(2) . . . . ?
C2 N5 B1 N3 -122.6(2) . . . . ?
C2 C3 C4 N6 -0.3(2) . . . . ?
C2 C3 C4 C5 -179.8(2) . . . . ?
C6 C7 C8 C9 -179.9(3) . . . . ?
C7 N3 N4 Y1 175.16(14) . . . . ?
C7 N3 N4 C9 -0.1(2) . . . . ?
C7 N3 B1 N2 -118.7(2) . . . . ?
C7 N3 B1 N5 119.5(2) . . . . ?
C7 C8 C9 N4 -0.3(3) . . . . ?
C7 C8 C9 C10 178.6(2) . . . . ?
C11 C12 C13 C14 -179.7(2) . . . . ?
C12 N2 B1 N3 127.2(2) . . . . ?
C12 N2 B1 N5 -110.5(2) . . . . ?
C12 C13 C14 N1 -0.2(3) . . . . ?
C12 C13 C14 C15 179.0(2) . . . . ?
C14 N1 N2 C12 -0.6(2) . . . . ?
C14 N1 N2 B1 -178.74(18) . . . . ?
C16 O1 C19 C18 -10.0(3) . . . . ?
C16 C17 C18 C19 6.6(6) . . . . ?
C17 C18 C19 O1 2.1(4) . . . . ?
C19 O1 C16 C17 13.8(4) . . . . ?
C20 Si2 N7 Y1 -3.05(11) . . . . ?
C20 Si2 N7 Si1 179.65(11) . . . . ?
C21 Si3 C27 C28 -45.7(2) . . . . ?
C21 Si3 C27 C32 137.0(2) . . . . ?
C22 Si1 N7 Y1 -21.19(15) . . . . ?
C22 Si1 N7 Si2 155.68(12) . . . . ?
C23 Si1 N7 Y1 100.81(14) . . . . ?
C23 Si1 N7 Si2 -82.31(15) . . . . ?
C24 Si1 N7 Y1 -140.72(13) . . . . ?
C24 Si1 N7 Si2 36.15(16) . . . . ?
C25 Si2 N7 Y1 113.32(12) . . . . ?
C25 Si2 N7 Si1 -63.97(16) . . . . ?
C25 Si2 C20 O2 -110.33(16) . . . . ?
C25 Si2 C20 C21 68.8(2) . . . . ?
C26 Si2 N7 Y1 -123.10(11) . . . . ?
C26 Si2 N7 Si1 59.61(15) . . . . ?
C26 Si2 C20 O2 135.90(15) . . . . ?
C26 Si2 C20 C21 -45.0(2) . . . . ?
C27 Si3 C21 C20 159.7(2) . . . . ?
C27 C28 C29 C30 1.0(5) . . . . ?
C28 C27 C32 C31 -1.5(4) . . . . ?
C28 C29 C30 C31 -1.7(5) . . . . ?
C29 C30 C31 C32 0.8(5) . . . . ?
C30 C31 C32 C27 0.8(5) . . . . ?
C32 C27 C28 C29 0.6(4) . . . . ?
B1 N2 C12 C11 -2.0(4) . . . . ?
B1 N2 C12 C13 178.5(2) . . . . ?
B1 N3 N4 Y1 -8.9(2) . . . . ?
B1 N3 N4 C9 175.80(18) . . . . ?
B1 N3 C7 C6 4.5(4) . . . . ?
B1 N3 C7 C8 -175.6(2) . . . . ?
B1 N5 N6 Y1 -0.4(2) . . . . ?
B1 N5 N6 C4 178.23(17) . . . . ?
B1 N5 C2 C1 2.1(3) . . . . ?
B1 N5 C2 C3 -178.19(19) . . . . ?
C38 C33 C34 C35 -0.4(6) . . . . ?
C38 C37 C36 C35 -0.6(7) . . . . ?
C33 C38 C37 C36 -0.2(6) . . . . ?
C34 C35 C36 C37 0.9(6) . . . . ?
C37 C38 C33 C34 0.7(5) . . . . ?
C36 C35 C34 C33 -0.4(6) . . . . ?
C39 C38 C33 C34 -178.8(3) . . . . ?
C39 C38 C37 C36 179.3(4) . . . . ?
